data_4511759
loop_
_publ_author_name
'Botezat, Olga'
'van Leusen, Jan'
'Kravtsov, Victor Ch.'
'Filippova, Irina G.'
'Hauser, J\"urg'
'Speldrich, Manfred'
'Hermann, Rapha\"el P.'
'Kr\"amer, Karl W.'
'Liu, Shi-Xia'
'Decurtins, Silvio'
'K\"ogerler, Paul'
'Baca, Svetlana G.'

_publ_section_title
;
 Interpenetrated (8,3)-c and (10,3)-b Metal--Organic Frameworks Based on
 {FeIII3} and {FeIII2CoII} Pivalate Spin Clusters
;
_journal_issue 9
_journal_name_full 'Crystal Growth &amp; Design'
_journal_page_first 4721
_journal_paper_doi 10.1021/cg5008236
_journal_volume 14
_journal_year 2014
_chemical_formula_sum 'C80 H126 Co2 Fe4 N6 O26'
_chemical_formula_weight 1929.13
_chemical_name_systematic
; 
 ? 
;
_space_group_IT_number 15
_symmetry_cell_setting monoclinic
_symmetry_space_group_name_Hall '-C 2yc'
_symmetry_space_group_name_H-M 'C 1 2/c 1'
_atom_sites_solution_hydrogens geom
_atom_sites_solution_primary direct
_atom_sites_solution_secondary difmap
_audit_creation_method SHELXL-97
_cell_angle_alpha 90.00
_cell_angle_beta 105.291(4)
_cell_angle_gamma 90.00
_cell_formula_units_Z 4
_cell_length_a 25.5845(7)
_cell_length_b 24.5597(7)
_cell_length_c 19.0518(7)
_cell_measurement_reflns_used 11489
_cell_measurement_temperature 110(2)
_cell_measurement_theta_max 28.1680
_cell_measurement_theta_min 1.6470
_cell_volume 11547.4(7)
_computing_structure_refinement 'SHELXL-97 (Sheldrick, 1997)'
_computing_structure_solution 'SHELXS-97 (Sheldrick, 1990)'
_diffrn_ambient_temperature 110(2)
_diffrn_detector_area_resol_mean 16.0965
_diffrn_measured_fraction_theta_full 0.996
_diffrn_measured_fraction_theta_max 0.996
_diffrn_measurement_device_type 'SuperNova, Single source at offset), Eos'
_diffrn_measurement_method '\w scans'
_diffrn_radiation_monochromator mirror
_diffrn_radiation_source 'superNova (Mo) X-ray Source'
_diffrn_radiation_type MoK\a
_diffrn_radiation_wavelength 0.71073
_diffrn_reflns_av_R_equivalents 0.0806
_diffrn_reflns_av_sigmaI/netI 0.0619
_diffrn_reflns_limit_h_max 30
_diffrn_reflns_limit_h_min -31
_diffrn_reflns_limit_k_max 30
_diffrn_reflns_limit_k_min -30
_diffrn_reflns_limit_l_max 23
_diffrn_reflns_limit_l_min -23
_diffrn_reflns_number 61440
_diffrn_reflns_theta_full 26.50
_diffrn_reflns_theta_max 26.50
_diffrn_reflns_theta_min 1.65
_diffrn_standards_number 64563
_exptl_absorpt_coefficient_mu 0.829
_exptl_absorpt_correction_T_max 1.0000
_exptl_absorpt_correction_T_min 0.95503
_exptl_absorpt_correction_type multi-scan
_exptl_absorpt_process_details
; 
CrysAlisPro, Agilent Technologies,
Version 1.171.35.10 (release 06-04-2011 CrysAlis171 .NET)
(compiled Apr  6 2011,09:17:13)
Empirical absorption correction using spherical harmonics,
implemented in SCALE3 ABSPACK scaling algorithm.
;
_exptl_crystal_colour brown
_exptl_crystal_density_diffrn 1.110
_exptl_crystal_density_method 'not measured'
_exptl_crystal_description prism
_exptl_crystal_F_000 4056
_exptl_crystal_size_max 0.2378
_exptl_crystal_size_mid 0.0524
_exptl_crystal_size_min 0.0362
_refine_diff_density_max 1.162
_refine_diff_density_min -0.386
_refine_diff_density_rms 0.096
_refine_ls_extinction_method none
_refine_ls_goodness_of_fit_ref 1.001
_refine_ls_hydrogen_treatment constr
_refine_ls_matrix_type full
_refine_ls_number_parameters 555
_refine_ls_number_reflns 11941
_refine_ls_number_restraints 12
_refine_ls_restrained_S_all 1.006
_refine_ls_R_factor_all 0.0936
_refine_ls_R_factor_gt 0.0667
_refine_ls_shift/su_max 0.000
_refine_ls_shift/su_mean 0.000
_refine_ls_structure_factor_coef Fsqd
_refine_ls_weighting_details 'calc w=1/[\s^2^(Fo^2^)+(0.1249P)^2^+15.4144P] where P=(Fo^2^+2Fc^2^)/3'
_refine_ls_weighting_scheme calc
_refine_ls_wR_factor_gt 0.1942
_refine_ls_wR_factor_ref 0.2119
_reflns_number_gt 8726
_reflns_number_total 11941
_reflns_threshold_expression >2sigma(I)
_cod_data_source_file cg5008236_si_003.cif
_cod_data_source_block 11sd037c4c_0.3
_cod_depositor_comments 'Adding full bibliography for 4511759--4511760.cif.'
_cod_original_cell_volume 11547.4(6)
_cod_original_sg_symbol_H-M C2/c
_cod_database_code 4511759

loop_
_symmetry_equiv_pos_as_xyz
'x, y, z'
'-x, y, -z+1/2'
'x+1/2, y+1/2, z'
'-x+1/2, y+1/2, -z+1/2'
'-x, -y, -z'
'x, -y, z-1/2'
'-x+1/2, -y+1/2, -z'
'x+1/2, -y+1/2, z-1/2'

loop_
_atom_site_label
_atom_site_type_symbol
_atom_site_fract_x
_atom_site_fract_y
_atom_site_fract_z
_atom_site_U_iso_or_equiv
_atom_site_adp_type
_atom_site_occupancy
_atom_site_symmetry_multiplicity
_atom_site_calc_flag
_atom_site_refinement_flags
C11 C 0.19699(18) 0.36695(17) 0.8868(2) 0.0385(10) Uani 1 1 d .
C1A C 0.0159(3) 0.4090(3) 0.7070(5) 0.0356(18) Uani 0.50 1 d P
C2A C 0.03798(11) 0.33745(11) 0.78722(15) 0.0347(18) Uani 0.50 1 d P
H1A H 0.0241 0.4459 0.6839 0.042 Uiso 0.50 1 d PR
H2A H 0.0638 0.3105 0.8130 0.042 Uiso 0.50 1 d PR
C1B C -0.03689(11) 0.40909(11) 0.71459(15) 0.0386(19) Uani 0.50 1 d PR
C2B C -0.01506(11) 0.33753(11) 0.79489(15) 0.0378(19) Uani 0.50 1 d PR
H1B H -0.0599 0.4401 0.6986 0.045 Uiso 0.50 1 d PR
H2B H -0.0240 0.3200 0.8374 0.045 Uiso 0.50 1 d PR
C26 C 0.14996(11) 0.25182(11) 0.70217(15) 0.0422(10) Uani 1 1 d R
C9 C 0.35887(11) 0.42092(11) 0.91794(15) 0.0457(11) Uani 1 1 d R
H9 H 0.3463 0.3870 0.9311 0.055 Uiso 1 1 calc R
C17 C 0.1573(2) 0.54806(18) 0.7543(3) 0.0475(11) Uani 1 1 d .
C21 C 0.10872(17) 0.37268(19) 0.5650(2) 0.0406(10) Uani 1 1 d .
C16 C 0.17112(16) 0.48828(16) 0.7601(2) 0.0326(9) Uani 1 1 d .
C4 C 0.25342(18) 0.2281(2) 0.5646(2) 0.0445(11) Uani 1 1 d .
H4 H 0.2562 0.2115 0.6105 0.053 Uiso 1 1 calc R
C36 C 0.32424(17) 0.30622(17) 0.7601(2) 0.0379(10) Uani 1 1 d .
C37 C 0.3756(2) 0.2730(2) 0.7870(3) 0.0552(13) Uani 1 1 d .
C8 C 0.40847(17) 0.4408(2) 0.9593(3) 0.0463(11) Uani 1 1 d .
H8 H 0.4294 0.4207 0.9996 0.056 Uiso 1 1 calc R
C10 C 0.48001(18) 0.5135(2) 0.9791(3) 0.0507(12) Uani 1 1 d .
H10 H 0.4856 0.5512 0.9730 0.061 Uiso 1 1 calc R
C3 C 0.23384(18) 0.3018(2) 0.4896(2) 0.0437(11) Uani 1 1 d .
H3 H 0.2225 0.3385 0.4807 0.052 Uiso 1 1 calc R
C12 C 0.1946(3) 0.3566(4) 0.9650(3) 0.091(2) Uani 1 1 d .
C6 C 0.39375(19) 0.5193(2) 0.8840(3) 0.0524(12) Uani 1 1 d .
H6 H 0.4039 0.5545 0.8715 0.063 Uiso 1 1 calc R
C32 C 0.3232(3) 0.4605(2) 0.6019(3) 0.0685(16) Uani 1 1 d .
C22 C 0.0698(2) 0.3914(3) 0.4938(3) 0.077(2) Uani 1 1 d .
C5 C 0.34540(19) 0.49651(19) 0.8455(3) 0.0485(12) Uani 1 1 d .
H5 H 0.3231 0.5165 0.8062 0.058 Uiso 1 1 calc R
C39 C 0.4236(3) 0.3130(4) 0.8036(7) 0.153(5) Uani 1 1 d .
H39A H 0.4215 0.3361 0.7611 0.230 Uiso 1 1 calc R
H39B H 0.4577 0.2925 0.8151 0.230 Uiso 1 1 calc R
H39C H 0.4222 0.3357 0.8453 0.230 Uiso 1 1 calc R
C20 C 0.1887(2) 0.5777(2) 0.8225(3) 0.0648(15) Uani 1 1 d .
H20A H 0.2277 0.5726 0.8286 0.097 Uiso 1 1 calc R
H20B H 0.1787 0.5629 0.8649 0.097 Uiso 1 1 calc R
H20C H 0.1801 0.6166 0.8179 0.097 Uiso 1 1 calc R
C31 C 0.28943(19) 0.4264(2) 0.6422(3) 0.0476(11) Uani 1 1 d .
C23 C 0.0768(3) 0.3601(3) 0.4296(3) 0.090(2) Uani 1 1 d .
H23A H 0.0548 0.3767 0.3848 0.135 Uiso 1 1 calc R
H23B H 0.0651 0.3223 0.4327 0.135 Uiso 1 1 calc R
H23C H 0.1150 0.3606 0.4293 0.135 Uiso 1 1 calc R
C35 C 0.3355(3) 0.5164(3) 0.6349(4) 0.086(2) Uani 1 1 d .
H35A H 0.3557 0.5129 0.6861 0.128 Uiso 1 1 calc R
H35B H 0.3015 0.5359 0.6316 0.128 Uiso 1 1 calc R
H35C H 0.3573 0.5367 0.6085 0.128 Uiso 1 1 calc R
C40 C 0.3734(5) 0.2431(5) 0.8523(6) 0.171(6) Uani 1 1 d .
H40A H 0.3504 0.2109 0.8386 0.257 Uiso 1 1 calc R
H40B H 0.3583 0.2667 0.8836 0.257 Uiso 1 1 calc R
H40C H 0.4101 0.2318 0.8787 0.257 Uiso 1 1 calc R
C18 C 0.0974(2) 0.5574(2) 0.7450(5) 0.085(2) Uani 1 1 d .
H18A H 0.0872 0.5433 0.7876 0.127 Uiso 1 1 calc R
H18B H 0.0766 0.5385 0.7013 0.127 Uiso 1 1 calc R
H18C H 0.0896 0.5965 0.7401 0.127 Uiso 1 1 calc R
C15 C 0.1565(6) 0.4037(9) 0.9787(6) 0.275(11) Uani 1 1 d U
H15A H 0.1260 0.4082 0.9355 0.330 Uiso 1 1 calc R
H15B H 0.1771 0.4378 0.9886 0.330 Uiso 1 1 calc R
H15C H 0.1428 0.3944 1.0206 0.330 Uiso 1 1 calc R
C27 C 0.1403(3) 0.1936(2) 0.7277(4) 0.087(2) Uani 1 1 d .
C34 C 0.3758(4) 0.4302(4) 0.6097(8) 0.166(6) Uani 1 1 d .
H34A H 0.3944 0.4262 0.6614 0.250 Uiso 1 1 calc R
H34B H 0.3989 0.4506 0.5853 0.250 Uiso 1 1 calc R
H34C H 0.3682 0.3941 0.5874 0.250 Uiso 1 1 calc R
C14 C 0.2460(4) 0.3642(4) 1.0192(4) 0.118(3) Uani 1 1 d .
H14A H 0.2719 0.3367 1.0122 0.176 Uiso 1 1 calc R
H14B H 0.2405 0.3604 1.0679 0.176 Uiso 1 1 calc R
H14C H 0.2601 0.4006 1.0139 0.176 Uiso 1 1 calc R
C28 C 0.0812(4) 0.1809(4) 0.6995(9) 0.202(8) Uani 1 1 d .
H28A H 0.0598 0.2116 0.7096 0.304 Uiso 1 1 calc R
H28B H 0.0725 0.1482 0.7236 0.304 Uiso 1 1 calc R
H28C H 0.0726 0.1747 0.6469 0.304 Uiso 1 1 calc R
C29 C 0.1436(8) 0.1952(4) 0.8090(6) 0.197(7) Uani 1 1 d .
H29A H 0.1091 0.2084 0.8158 0.295 Uiso 1 1 calc R
H29B H 0.1728 0.2198 0.8336 0.295 Uiso 1 1 calc R
H29C H 0.1509 0.1586 0.8295 0.295 Uiso 1 1 calc R
C33 C 0.2948(5) 0.4650(4) 0.5233(4) 0.145(5) Uani 1 1 d .
H33A H 0.3127 0.4928 0.5008 0.218 Uiso 1 1 calc R
H33B H 0.2570 0.4754 0.5178 0.218 Uiso 1 1 calc R
H33C H 0.2961 0.4299 0.4996 0.218 Uiso 1 1 calc R
C38 C 0.3854(3) 0.2350(3) 0.7275(4) 0.104(3) Uani 1 1 d .
H38A H 0.3833 0.2561 0.6832 0.156 Uiso 1 1 calc R
H38B H 0.3578 0.2064 0.7172 0.156 Uiso 1 1 calc R
H38C H 0.4214 0.2184 0.7443 0.156 Uiso 1 1 calc R
C19 C 0.1766(4) 0.5697(3) 0.6903(4) 0.094(2) Uani 1 1 d .
H19A H 0.2158 0.5642 0.7000 0.141 Uiso 1 1 calc R
H19B H 0.1684 0.6086 0.6840 0.141 Uiso 1 1 calc R
H19C H 0.1581 0.5501 0.6459 0.141 Uiso 1 1 calc R
C24 C 0.0867(7) 0.4509(4) 0.4846(5) 0.220(9) Uani 1 1 d .
H24A H 0.0732 0.4746 0.5174 0.330 Uiso 1 1 calc R
H24B H 0.0713 0.4625 0.4342 0.330 Uiso 1 1 calc R
H24C H 0.1263 0.4533 0.4965 0.330 Uiso 1 1 calc R
C25 C 0.0124(3) 0.3893(8) 0.4993(5) 0.246(10) Uani 1 1 d .
H25A H 0.0095 0.4091 0.5428 0.369 Uiso 1 1 calc R
H25B H 0.0017 0.3512 0.5027 0.369 Uiso 1 1 calc R
H25C H -0.0116 0.4061 0.4560 0.369 Uiso 1 1 calc R
C30 C 0.1744(4) 0.1519(3) 0.7066(6) 0.118(3) Uani 1 1 d .
H30A H 0.2125 0.1588 0.7315 0.177 Uiso 1 1 calc R
H30B H 0.1695 0.1531 0.6538 0.177 Uiso 1 1 calc R
H30C H 0.1640 0.1158 0.7204 0.177 Uiso 1 1 calc R
C13 C 0.1655(7) 0.3076(8) 0.9662(6) 0.298(12) Uani 1 1 d U
H13A H 0.1375 0.3035 0.9201 0.358 Uiso 1 1 d R
H13B H 0.1485 0.3074 1.0067 0.358 Uiso 1 1 d R
H13C H 0.1912 0.2774 0.9719 0.358 Uiso 1 1 d R
N1 N 0.05206(13) 0.37355(13) 0.74158(18) 0.0328(7) Uani 1 1 d .
N2 N 0.32843(14) 0.44735(15) 0.8610(2) 0.0412(8) Uani 1 1 d .
C7 C 0.42697(18) 0.4912(2) 0.9404(3) 0.0493(12) Uani 1 1 d .
N3 N 0.23728(14) 0.27981(15) 0.5545(2) 0.0405(8) Uani 1 1 d .
O4 O 0.15401(12) 0.36285(14) 0.83922(16) 0.0446(8) Uani 1 1 d .
O2 O 0.13333(11) 0.45380(12) 0.74066(18) 0.0427(7) Uani 1 1 d .
O5 O 0.24216(12) 0.38046(13) 0.87697(16) 0.0443(7) Uani 1 1 d .
O6 O 0.09524(11) 0.38197(13) 0.62246(16) 0.0432(7) Uani 1 1 d .
O3 O 0.22044(12) 0.47616(12) 0.78356(18) 0.0445(7) Uani 1 1 d .
O13 O 0.31671(12) 0.34362(13) 0.80090(18) 0.0488(8) Uani 1 1 d .
O9 O 0.18340(13) 0.25812(12) 0.66564(18) 0.0472(8) Uani 1 1 d .
O8 O 0.12283(12) 0.28851(12) 0.72135(18) 0.0428(7) Uani 1 1 d .
O12 O 0.29272(13) 0.29424(13) 0.70037(17) 0.0482(8) Uani 1 1 d .
O10 O 0.26206(14) 0.38765(13) 0.60748(17) 0.0488(8) Uani 1 1 d .
O1 O 0.20584(10) 0.36854(10) 0.71938(14) 0.0301(6) Uani 1 1 d .
O7 O 0.15270(12) 0.35118(14) 0.56212(16) 0.0487(8) Uani 1 1 d .
O11 O 0.29485(13) 0.43759(14) 0.70741(18) 0.0525(9) Uani 1 1 d .
Fe1 Fe 0.13459(2) 0.37108(2) 0.72886(3) 0.02981(16) Uani 0.67 1 d P
Co1 Co 0.13459(2) 0.37108(2) 0.72886(3) 0.02981(16) Uani 0.33 1 d P
Fe2 Fe 0.26159(2) 0.40516(2) 0.78471(3) 0.03466(17) Uani 0.67 1 d P
Co2 Co 0.26159(2) 0.40516(2) 0.78471(3) 0.03466(17) Uani 0.33 1 d P
Fe3 Fe 0.21988(2) 0.32734(2) 0.64172(3) 0.03559(17) Uani 0.67 1 d P
Co3 Co 0.21988(2) 0.32734(2) 0.64172(3) 0.03559(17) Uani 0.33 1 d P

loop_
_atom_site_aniso_label
_atom_site_aniso_U_11
_atom_site_aniso_U_22
_atom_site_aniso_U_33
_atom_site_aniso_U_23
_atom_site_aniso_U_13
_atom_site_aniso_U_12
C11 0.043(2) 0.039(2) 0.035(2) -0.0042(18) 0.0129(19) -0.0073(19)
C1A 0.032(4) 0.037(4) 0.045(5) 0.005(4) 0.021(4) 0.000(3)
C2A 0.027(4) 0.037(4) 0.045(5) 0.010(4) 0.019(4) 0.000(3)
C1B 0.040(5) 0.041(5) 0.043(5) 0.010(4) 0.025(4) 0.008(4)
C2B 0.036(4) 0.039(4) 0.045(5) 0.008(4) 0.021(4) 0.007(4)
C26 0.046(3) 0.037(2) 0.044(3) -0.0073(19) 0.013(2) -0.0016(19)
C9 0.036(2) 0.046(3) 0.054(3) -0.014(2) 0.008(2) -0.003(2)
C17 0.053(3) 0.038(2) 0.053(3) 0.003(2) 0.017(2) 0.004(2)
C21 0.034(2) 0.054(3) 0.035(2) -0.0018(19) 0.0112(19) 0.0048(19)
C16 0.035(2) 0.035(2) 0.032(2) -0.0047(16) 0.0166(17) -0.0049(17)
C4 0.042(2) 0.059(3) 0.038(2) -0.010(2) 0.018(2) 0.006(2)
C36 0.034(2) 0.035(2) 0.047(3) -0.0003(19) 0.014(2) -0.0006(17)
C37 0.049(3) 0.046(3) 0.064(3) -0.003(2) 0.003(2) 0.014(2)
C8 0.034(2) 0.052(3) 0.050(3) -0.012(2) 0.005(2) 0.005(2)
C10 0.038(2) 0.048(3) 0.063(3) -0.013(2) 0.007(2) -0.006(2)
C3 0.038(2) 0.057(3) 0.039(2) -0.007(2) 0.015(2) 0.008(2)
C12 0.081(4) 0.150(7) 0.041(3) 0.000(4) 0.017(3) -0.046(5)
C6 0.039(2) 0.042(3) 0.073(3) -0.004(2) 0.010(2) -0.008(2)
C32 0.082(4) 0.068(4) 0.070(4) 0.003(3) 0.045(3) -0.016(3)
C22 0.057(3) 0.135(6) 0.036(3) 0.001(3) 0.007(3) 0.033(4)
C5 0.040(2) 0.042(3) 0.062(3) -0.008(2) 0.010(2) -0.007(2)
C39 0.043(4) 0.100(6) 0.289(14) -0.066(8) -0.006(6) 0.009(4)
C20 0.078(4) 0.037(3) 0.079(4) -0.017(3) 0.020(3) 0.002(3)
C31 0.042(3) 0.049(3) 0.060(3) 0.004(2) 0.028(2) -0.001(2)
C23 0.088(5) 0.137(7) 0.037(3) -0.004(4) 0.004(3) 0.012(4)
C35 0.110(5) 0.073(4) 0.084(5) 0.008(3) 0.044(4) -0.036(4)
C40 0.205(11) 0.199(11) 0.127(8) 0.104(8) 0.075(8) 0.138(10)
C18 0.062(4) 0.048(3) 0.137(6) -0.005(4) 0.015(4) 0.018(3)
C15 0.168(11) 0.56(3) 0.097(8) -0.114(13) 0.044(8) 0.125(16)
C27 0.133(6) 0.044(3) 0.107(6) -0.006(3) 0.072(5) -0.007(4)
C34 0.122(8) 0.117(7) 0.323(17) 0.032(9) 0.167(10) 0.011(6)
C14 0.124(7) 0.172(9) 0.040(4) 0.010(4) -0.008(4) -0.044(6)
C28 0.086(6) 0.073(6) 0.45(2) 0.049(9) 0.084(10) -0.028(5)
C29 0.41(2) 0.098(7) 0.099(7) 0.034(6) 0.100(11) 0.004(10)
C33 0.215(11) 0.148(8) 0.060(4) 0.019(5) 0.015(6) -0.115(8)
C38 0.083(5) 0.109(6) 0.108(6) -0.035(5) 0.006(4) 0.058(4)
C19 0.160(7) 0.059(4) 0.074(4) 0.023(3) 0.052(5) 0.002(4)
C24 0.41(2) 0.096(7) 0.091(7) 0.014(6) -0.051(10) 0.101(10)
C25 0.049(4) 0.62(3) 0.059(5) 0.052(10) 0.004(4) 0.089(10)
C30 0.122(7) 0.045(4) 0.196(10) 0.005(5) 0.060(7) 0.015(4)
C13 0.318(18) 0.45(2) 0.087(7) 0.118(11) -0.020(9) -0.271(18)
N1 0.0259(16) 0.0378(18) 0.0386(19) -0.0034(14) 0.0157(15) -0.0022(14)
N2 0.0323(18) 0.044(2) 0.048(2) -0.0090(17) 0.0112(17) -0.0020(16)
C7 0.036(2) 0.048(3) 0.064(3) -0.019(2) 0.014(2) -0.006(2)
N3 0.0347(19) 0.050(2) 0.040(2) -0.0088(16) 0.0166(16) 0.0076(16)
O4 0.0336(16) 0.071(2) 0.0324(16) 0.0005(14) 0.0145(13) -0.0047(15)
O2 0.0335(15) 0.0389(16) 0.062(2) -0.0071(14) 0.0230(15) 0.0007(13)
O5 0.0404(17) 0.0555(19) 0.0362(16) -0.0072(14) 0.0088(14) -0.0113(14)
O6 0.0298(15) 0.066(2) 0.0372(17) -0.0034(14) 0.0146(13) 0.0056(14)
O3 0.0393(17) 0.0346(15) 0.058(2) -0.0106(14) 0.0102(15) -0.0037(13)
O13 0.0371(17) 0.0520(19) 0.0520(19) -0.0175(16) 0.0025(15) 0.0065(14)
O9 0.0533(19) 0.0404(17) 0.055(2) -0.0172(14) 0.0272(16) -0.0063(14)
O8 0.0381(16) 0.0324(15) 0.065(2) -0.0038(14) 0.0259(15) -0.0039(12)
O12 0.0431(17) 0.0522(19) 0.0469(19) -0.0157(15) 0.0074(15) 0.0114(15)
O10 0.058(2) 0.0522(19) 0.0465(19) -0.0079(15) 0.0325(16) -0.0120(16)
O1 0.0250(13) 0.0348(14) 0.0321(14) -0.0055(11) 0.0103(11) -0.0005(11)
O7 0.0410(17) 0.072(2) 0.0367(17) -0.0084(15) 0.0162(14) 0.0136(16)
O11 0.0516(19) 0.067(2) 0.0467(19) -0.0124(16) 0.0277(16) -0.0253(17)
Fe1 0.0271(3) 0.0329(3) 0.0327(3) -0.0040(2) 0.0136(2) -0.0024(2)
Co1 0.0271(3) 0.0329(3) 0.0327(3) -0.0040(2) 0.0136(2) -0.0024(2)
Fe2 0.0266(3) 0.0382(3) 0.0412(3) -0.0052(2) 0.0125(3) -0.0033(2)
Co2 0.0266(3) 0.0382(3) 0.0412(3) -0.0052(2) 0.0125(3) -0.0033(2)
Fe3 0.0300(3) 0.0441(4) 0.0368(3) -0.0059(2) 0.0161(3) 0.0005(2)
Co3 0.0300(3) 0.0441(4) 0.0368(3) -0.0059(2) 0.0161(3) 0.0005(2)

loop_
_atom_type_symbol
_atom_type_description
_atom_type_scat_dispersion_real
_atom_type_scat_dispersion_imag
_atom_type_scat_source
C C 0.0033 0.0016 'International Tables Vol C Tables 4.2.6.8 and 6.1.1.4'
H H 0.0000 0.0000 'International Tables Vol C Tables 4.2.6.8 and 6.1.1.4'
N N 0.0061 0.0033 'International Tables Vol C Tables 4.2.6.8 and 6.1.1.4'
O O 0.0106 0.0060 'International Tables Vol C Tables 4.2.6.8 and 6.1.1.4'
Fe Fe 0.3463 0.8444 'International Tables Vol C Tables 4.2.6.8 and 6.1.1.4'
Co Co 0.3494 0.9721 'International Tables Vol C Tables 4.2.6.8 and 6.1.1.4'

loop_
_geom_angle_atom_site_label_1
_geom_angle_atom_site_label_2
_geom_angle_atom_site_label_3
_geom_angle
_geom_angle_site_symmetry_1
_geom_angle_site_symmetry_3
O4 C11 O5 125.9(4) . .
O4 C11 C12 116.6(4) . .
O5 C11 C12 117.5(4) . .
N1 C1A C1B 121.4(6) . .
N1 C1A C1B 57.5(4) . 2_556
C1B C1A C1B 89.9(5) . 2_556
N1 C1A C2B 49.5(3) . 2_556
C1B C1A C2B 89.8(4) . 2_556
C1B C1A C2B 91.3(4) 2_556 2_556
N1 C1A C1A 88.5(6) . 2_556
C1B C1A C1A 46.0(3) . 2_556
C1B C1A C1A 43.9(4) 2_556 2_556
C2B C1A C1A 90.6(3) 2_556 2_556
N1 C2A C2B 119.59(18) . .
N1 C2A C2B 55.53(19) . 2_556
C2B C2A C2B 89.2(2) . 2_556
N1 C2A C1B 48.62(19) . 2_556
C2B C2A C1B 89.41(17) . 2_556
C2B C2A C1B 88.77(18) 2_556 2_556
N1 C1B C1A 120.8(4) 2_556 .
N1 C1B C1A 56.1(4) 2_556 2_556
C1A C1B C1A 90.1(5) . 2_556
N1 C1B C2A 49.7(2) 2_556 2_556
C1A C1B C2A 90.4(4) . 2_556
C1A C1B C2A 91.0(4) 2_556 2_556
N1 C1B C1B 87.5(2) 2_556 2_556
C1A C1B C1B 46.1(4) . 2_556
C1A C1B C1B 44.0(3) 2_556 2_556
C2A C1B C1B 91.17(18) 2_556 2_556
N1 C2B C2A 121.00(18) 2_556 .
N1 C2B C2A 56.1(2) 2_556 2_556
C2A C2B C2A 90.8(2) . 2_556
N1 C2B C1A 47.9(3) 2_556 2_556
C2A C2B C1A 90.4(3) . 2_556
C2A C2B C1A 88.9(3) 2_556 2_556
O9 C26 O8 126.1(3) . .
O9 C26 C27 118.6(3) . .
O8 C26 C27 115.2(3) . .
N2 C9 C8 122.8(3) . .
C16 C17 C18 111.6(4) . .
C16 C17 C20 110.0(4) . .
C18 C17 C20 108.6(5) . .
C16 C17 C19 106.1(4) . .
C18 C17 C19 112.7(5) . .
C20 C17 C19 107.8(5) . .
O6 C21 O7 124.8(4) . .
O6 C21 C22 117.1(4) . .
O7 C21 C22 118.0(4) . .
O3 C16 O2 124.3(4) . .
O3 C16 C17 116.8(4) . .
O2 C16 C17 118.9(4) . .
N3 C4 C3 121.7(4) . 7_556
O12 C36 O13 125.0(4) . .
O12 C36 C37 118.5(4) . .
O13 C36 C37 116.5(4) . .
C40 C37 C36 109.5(5) . .
C40 C37 C39 110.7(8) . .
C36 C37 C39 107.4(5) . .
C40 C37 C38 112.0(7) . .
C36 C37 C38 111.9(5) . .
C39 C37 C38 105.2(6) . .
C9 C8 C7 118.8(4) . .
C10 C10 C7 126.3(6) 5_667 .
N3 C3 C4 120.7(5) . 7_556
C13 C12 C14 118.6(9) . .
C13 C12 C11 108.2(7) . .
C14 C12 C11 114.2(6) . .
C13 C12 C15 105.6(12) . .
C14 C12 C15 105.7(8) . .
C11 C12 C15 103.0(7) . .
C7 C6 C5 119.7(5) . .
C33 C32 C35 110.2(6) . .
C33 C32 C34 108.7(8) . .
C35 C32 C34 109.0(7) . .
C33 C32 C31 110.6(6) . .
C35 C32 C31 111.7(5) . .
C34 C32 C31 106.5(5) . .
C23 C22 C25 111.7(8) . .
C23 C22 C21 112.4(5) . .
C25 C22 C21 110.4(6) . .
C23 C22 C24 107.2(7) . .
C25 C22 C24 110.5(10) . .
C21 C22 C24 104.4(6) . .
N2 C5 C6 123.0(5) . .
O11 C31 O10 126.3(4) . .
O11 C31 C32 116.5(5) . .
O10 C31 C32 117.1(5) . .
C30 C27 C28 111.9(7) . .
C30 C27 C29 114.7(8) . .
C28 C27 C29 98.6(10) . .
C30 C27 C26 113.6(5) . .
C28 C27 C26 107.9(7) . .
C29 C27 C26 108.8(6) . .
C1A N1 C1B 66.3(4) . 2_556
C1A N1 C2B 82.6(4) . 2_556
C1B N1 C2B 118.1(3) 2_556 2_556
C1A N1 C2A 119.0(4) . .
C1B N1 C2A 81.72(18) 2_556 .
C2B N1 C2A 68.4(3) 2_556 .
C1A N1 Fe1 122.3(4) . .
C1B N1 Fe1 122.4(2) 2_556 .
C2B N1 Fe1 119.5(2) 2_556 .
C2A N1 Fe1 118.7(2) . .
C9 N2 C5 117.8(4) . .
C9 N2 Fe2 119.9(3) . .
C5 N2 Fe2 121.4(3) . .
C6 C7 C8 117.7(4) . .
C6 C7 C10 120.4(5) . .
C8 C7 C10 121.9(5) . .
C3 N3 C4 117.6(4) . .
C3 N3 Fe3 121.1(3) . .
C4 N3 Fe3 121.3(3) . .
C11 O4 Fe1 132.8(3) . .
C16 O2 Fe1 131.6(3) . .
C11 O5 Fe2 130.3(3) . .
C21 O6 Fe1 132.1(3) . .
C16 O3 Fe2 132.4(3) . .
C36 O13 Fe2 131.7(3) . .
C26 O9 Fe3 130.4(2) . .
C26 O8 Fe1 130.6(2) . .
C36 O12 Fe3 132.5(3) . .
C31 O10 Fe3 130.4(3) . .
Fe2 O1 Fe1 120.79(14) . .
Fe2 O1 Fe3 120.58(14) . .
Fe1 O1 Fe3 118.63(13) . .
C21 O7 Fe3 132.2(3) . .
C31 O11 Fe2 132.4(3) . .
O1 Fe1 O6 98.43(11) . .
O1 Fe1 O4 96.72(12) . .
O6 Fe1 O4 164.78(12) . .
O1 Fe1 O2 95.01(11) . .
O6 Fe1 O2 87.76(13) . .
O4 Fe1 O2 89.52(13) . .
O1 Fe1 O8 95.09(11) . .
O6 Fe1 O8 92.04(13) . .
O4 Fe1 O8 88.01(13) . .
O2 Fe1 O8 169.82(11) . .
O1 Fe1 N1 179.13(13) . .
O6 Fe1 N1 82.41(12) . .
O4 Fe1 N1 82.44(12) . .
O2 Fe1 N1 85.22(12) . .
O8 Fe1 N1 84.66(12) . .
O1 Fe2 O3 95.97(12) . .
O1 Fe2 O13 96.94(12) . .
O3 Fe2 O13 167.07(12) . .
O1 Fe2 O5 96.58(12) . .
O3 Fe2 O5 91.21(13) . .
O13 Fe2 O5 88.01(14) . .
O1 Fe2 O11 95.61(12) . .
O3 Fe2 O11 88.33(14) . .
O13 Fe2 O11 89.72(15) . .
O5 Fe2 O11 167.78(13) . .
O1 Fe2 N2 178.89(13) . .
O3 Fe2 N2 85.00(13) . .
O13 Fe2 N2 82.08(13) . .
O5 Fe2 N2 83.92(13) . .
O11 Fe2 N2 83.88(14) . .
O1 Fe3 O10 94.99(12) . .
O1 Fe3 O9 94.46(12) . .
O10 Fe3 O9 170.16(12) . .
O1 Fe3 O7 97.44(12) . .
O10 Fe3 O7 88.12(14) . .
O9 Fe3 O7 93.38(14) . .
O1 Fe3 O12 96.72(12) . .
O10 Fe3 O12 88.91(14) . .
O9 Fe3 O12 87.26(14) . .
O7 Fe3 O12 165.73(12) . .
O1 Fe3 N3 178.95(13) . .
O10 Fe3 N3 85.01(13) . .
O9 Fe3 N3 85.50(13) . .
O7 Fe3 N3 83.61(13) . .
O12 Fe3 N3 82.23(13) . .

loop_
_geom_bond_atom_site_label_1
_geom_bond_atom_site_label_2
_geom_bond_distance
_geom_bond_site_symmetry_2
C11 O4 1.231(5) .
C11 O5 1.263(5) .
C11 C12 1.527(7) .
C1A N1 1.313(9) .
C1A C1B 1.397(8) .
C1A C1B 1.448(9) 2_556
C1A C2B 1.755(8) 2_556
C1A C1A 2.014(16) 2_556
C2A N1 1.355(4) .
C2A C2B 1.4027 .
C2A C2B 1.519(6) 2_556
C2A C1B 1.7599 2_556
C1B N1 1.335(4) 2_556
C1B C1A 1.448(9) 2_556
C1B C2A 1.7599 2_556
C1B C1B 2.010(5) 2_556
C2B N1 1.347(4) 2_556
C2B C2A 1.519(6) 2_556
C2B C1A 1.755(8) 2_556
C26 O9 1.247(4) .
C26 O8 1.249(4) .
C26 C27 1.552(7) .
C9 N2 1.326(5) .
C9 C8 1.394(5) .
C17 C16 1.508(6) .
C17 C18 1.512(7) .
C17 C20 1.521(7) .
C17 C19 1.528(8) .
C21 O6 1.252(5) .
C21 O7 1.257(5) .
C21 C22 1.527(7) .
C16 O3 1.258(5) .
C16 O2 1.265(5) .
C4 N3 1.333(6) .
C4 C3 1.375(6) 7_556
C36 O12 1.244(5) .
C36 O13 1.251(5) .
C36 C37 1.517(6) .
C37 C40 1.457(10) .
C37 C39 1.538(9) .
C37 C38 1.539(8) .
C8 C7 1.404(7) .
C10 C10 1.299(10) 5_667
C10 C7 1.469(6) .
C3 N3 1.330(6) .
C3 C4 1.375(6) 7_556
C12 C13 1.419(13) .
C12 C14 1.453(10) .
C12 C15 1.579(15) .
C6 C7 1.368(7) .
C6 C5 1.380(6) .
C32 C33 1.485(10) .
C32 C35 1.507(9) .
C32 C34 1.511(10) .
C32 C31 1.546(7) .
C22 C23 1.495(9) .
C22 C25 1.500(10) .
C22 C24 1.547(14) .
C5 N2 1.342(6) .
C31 O11 1.244(6) .
C31 O10 1.260(6) .
C27 C30 1.470(9) .
C27 C28 1.498(12) .
C27 C29 1.528(11) .
N1 C1B 1.335(4) 2_556
N1 C2B 1.347(4) 2_556
N1 Fe1 2.189(3) .
N2 Fe2 2.191(4) .
N3 Fe3 2.171(3) .
O4 Fe1 2.039(3) .
O2 Fe1 2.045(3) .
O5 Fe2 2.041(3) .
O6 Fe1 2.029(3) .
O3 Fe2 2.034(3) .
O13 Fe2 2.034(3) .
O9 Fe3 2.048(3) .
O8 Fe1 2.050(3) .
O12 Fe3 2.070(3) .
O10 Fe3 2.038(3) .
O1 Fe2 1.859(3) .
O1 Fe1 1.880(3) .
O1 Fe3 1.903(3) .
O7 Fe3 2.055(3) .
O11 Fe2 2.046(3) .
